data_7229782
loop_
_publ_author_name
'Seth, Saikat Kumar'
'Bauz\'a, Antonio'
'Frontera, Antonio'

_publ_section_title
;
 Screening polymorphism in a Ni(ii) metal--organic framework: experimental
 observations, Hirshfeld surface analyses and DFT studies
;
_journal_issue 6
_journal_name_full CrystEngComm
_journal_page_first 746
_journal_paper_doi 10.1039/C7CE01991B
_journal_volume 20
_journal_year 2018
_chemical_formula_sum 'C4 H9 N Ni O6'
_chemical_formula_weight 225.83
_space_group_IT_number 61
_space_group_name_Hall '-P 2ac 2ab'
_space_group_name_H-M_alt 'P b c a'
_symmetry_cell_setting orthorhombic
_symmetry_space_group_name_Hall '-P 2ac 2ab'
_symmetry_space_group_name_H-M 'P b c a'
_atom_sites_solution_hydrogens geom
_atom_sites_solution_primary direct
_atom_sites_solution_secondary difmap
_audit_creation_method SHELXL-97
_audit_update_record
;
2017-11-14 deposited with the CCDC.
2017-12-22 downloaded from the CCDC.
;
_cell_angle_alpha 90.00
_cell_angle_beta 90.00
_cell_angle_gamma 90.00
_cell_formula_units_Z 8
_cell_length_a 10.2096(7)
_cell_length_b 10.4063(7)
_cell_length_c 13.6629(10)
_cell_measurement_reflns_used 200
_cell_measurement_temperature 293(2)
_cell_measurement_theta_max 25.0
_cell_measurement_theta_min 1.4
_cell_volume 1451.60(18)
_computing_cell_refinement 'APEX2(Bruker,2007)and SAINT (Bruker,2007)'
_computing_data_collection 'APEX2 (Bruker, 2007)'
_computing_data_reduction 'SAINT(Bruker,2007)and XPREP(Bruker,2007)'
_computing_molecular_graphics
;    
ORTEP-3 for Windows (Farrugia, 1997), DIAMOND (Brandenburg,
1999) and Mercury (Macrae <i>et al.</i>, 2006)
;
_computing_publication_material 'PLATON (Spek, 2009)'
_computing_structure_refinement 'SHELXL-97 (Sheldrick, 1997)'
_computing_structure_solution 'SHELXS97 (Sheldrick, 2008)'
_diffrn_ambient_temperature 293(2)
_diffrn_measured_fraction_theta_full 0.99
_diffrn_measured_fraction_theta_max 0.99
_diffrn_measurement_device_type 'Bruker SMART APEX II CCD area-detector'
_diffrn_measurement_method '\w and \f'
_diffrn_radiation_monochromator graphite
_diffrn_radiation_source 'fine-focus sealed tube'
_diffrn_radiation_type MoK\a
_diffrn_radiation_wavelength 0.71073
_diffrn_reflns_av_R_equivalents 0.0373
_diffrn_reflns_av_sigmaI/netI 0.0193
_diffrn_reflns_limit_h_max 12
_diffrn_reflns_limit_h_min -11
_diffrn_reflns_limit_k_max 12
_diffrn_reflns_limit_k_min -12
_diffrn_reflns_limit_l_max 2
_diffrn_reflns_limit_l_min -2
_diffrn_reflns_number 2672
_diffrn_reflns_theta_full 24.99
_diffrn_reflns_theta_max 24.99
_diffrn_reflns_theta_min 2.98
_exptl_absorpt_coefficient_mu 2.665
_exptl_absorpt_correction_T_max 0.93
_exptl_absorpt_correction_T_min 0.75
_exptl_absorpt_correction_type multi-scan
_exptl_absorpt_process_details SADABS
_exptl_crystal_colour green
_exptl_crystal_density_diffrn 2.067
_exptl_crystal_density_method 'not measured'
_exptl_crystal_description plate
_exptl_crystal_F_000 928
_exptl_crystal_size_max 0.14
_exptl_crystal_size_mid 0.09
_exptl_crystal_size_min 0.03
_refine_diff_density_max 0.102
_refine_diff_density_min -0.117
_refine_diff_density_rms 0.030
_refine_ls_extinction_method none
_refine_ls_goodness_of_fit_ref 1.129
_refine_ls_hydrogen_treatment constr
_refine_ls_matrix_type full
_refine_ls_number_parameters 109
_refine_ls_number_reflns 281
_refine_ls_number_restraints 161
_refine_ls_restrained_S_all 0.849
_refine_ls_R_factor_all 0.0260
_refine_ls_R_factor_gt 0.0203
_refine_ls_shift/su_max 0.000
_refine_ls_shift/su_mean 0.000
_refine_ls_structure_factor_coef Fsqd
_refine_ls_weighting_details 'calc w=1/[\s^2^(Fo^2^)+(0.0126P)^2^+2.4467P] where P=(Fo^2^+2Fc^2^)/3'
_refine_ls_weighting_scheme calc
_refine_ls_wR_factor_gt 0.0370
_refine_ls_wR_factor_ref 0.0395
_reflns_number_gt 247
_reflns_number_total 281
_reflns_threshold_expression >2sigma(I)
_cod_data_source_file c7ce01991b2.cif
_cod_data_source_block sks-110-rt
_cod_depositor_comments
;
The following automatic conversions were performed:

'_symmetry_cell_setting' value 'Orthorhombic' changed to
'orthorhombic' according to
/home/data/users/saulius/crontab/automatic-downloads/rss-feeds/RSC/lib/dictionaries/cif_core.dic
dictionary named 'cif_core.dic' version 2.4.2 from 2011-04-26.

Automatic conversion script
Id: cif_fix_values 4973 2017-02-22 13:04:09Z antanas 

 Adding full bibliography for 7229781--7229782.cif.
;
_cod_original_sg_symbol_H-M Pbca
_cod_database_code 7229782

loop_
_symmetry_equiv_pos_as_xyz
'x, y, z'
'-x+1/2, -y, z+1/2'
'-x, y+1/2, -z+1/2'
'x+1/2, -y+1/2, -z'
'-x, -y, -z'
'x-1/2, y, -z-1/2'
'x, -y-1/2, z-1/2'
'-x-1/2, y-1/2, z'

loop_
_atom_site_label
_atom_site_type_symbol
_atom_site_fract_x
_atom_site_fract_y
_atom_site_fract_z
_atom_site_U_iso_or_equiv
_atom_site_adp_type
_atom_site_occupancy
_atom_site_symmetry_multiplicity
_atom_site_calc_flag
_atom_site_refinement_flags
Ni1 Ni 0.24350(5) 0.70226(5) 0.07135(17) 0.018(3) Uani 1 1 d U
O2 O 0.1548(3) 0.7899(3) -0.0368(9) 0.024(4) Uani 1 1 d U
O1 O 0.4588(2) 0.8057(3) 0.0372(7) 0.0273(10) Uani 1 1 d U
O2W O 0.3012(3) 0.5629(3) -0.0200(8) 0.034(4) Uani 1 1 d DU
H2W2 H 0.2998 0.4856 -0.0079 0.051 Uiso 1 1 d RD
H1W2 H 0.2491 0.5552 -0.0658 0.051 Uiso 1 1 d RD
O3 O 0.1901(4) 0.8435(4) 0.1547(11) 0.029(4) Uani 1 1 d U
N1 N 0.3651(3) 0.6528(3) 0.1792(8) 0.019(4) Uani 1 1 d U
H1N H 0.3349 0.5776 0.2046 0.023 Uiso 1 1 calc R
O1W O 0.0628(3) 0.5682(3) 0.1209(6) 0.039(6) Uani 1 1 d DU
H2W1 H 0.0513 0.4948 0.1422 0.058 Uiso 1 1 d RD
H1W1 H 0.0142 0.5993 0.0786 0.058 Uiso 1 1 d RD
C3 C 0.2506(5) 0.8520(6) 0.2356(16) 0.019(3) Uani 1 1 d U
C4 C 0.3572(3) 0.7539(4) 0.2611(8) 0.023(4) Uani 1 1 d U
H4A H 0.3366 0.7125 0.3228 0.027 Uiso 1 1 calc R
H4B H 0.4409 0.7970 0.2679 0.027 Uiso 1 1 calc R
O4 O 0.2273(4) 0.9360(3) 0.2956(9) 0.037(3) Uani 1 1 d U
C1 C 0.0392(4) 0.7767(4) -0.0682(10) 0.024(6) Uani 1 1 d U
C2 C 0.4980(4) 0.6290(4) 0.1445(9) 0.022(7) Uani 1 1 d U
H2B H 0.5029 0.5428 0.1176 0.026 Uiso 1 1 calc R
H2A H 0.5581 0.6337 0.1994 0.026 Uiso 1 1 calc R

loop_
_atom_site_aniso_label
_atom_site_aniso_U_11
_atom_site_aniso_U_22
_atom_site_aniso_U_33
_atom_site_aniso_U_23
_atom_site_aniso_U_13
_atom_site_aniso_U_12
Ni1 0.0174(3) 0.0183(3) 0.019(8) 0.0006(9) -0.0028(8) 0.0031(2)
O2 0.0214(14) 0.0259(18) 0.025(11) 0.001(5) -0.004(4) 0.0012(12)
O1 0.0271(11) 0.0274(11) 0.0272(15) 0.0009(9) 0.0004(9) 0.0011(8)
O2W 0.0438(18) 0.0262(18) 0.032(14) -0.008(5) -0.002(5) 0.0044(14)
O3 0.032(2) 0.027(2) 0.028(11) -0.006(5) -0.009(6) 0.0082(18)
N1 0.0152(16) 0.0202(19) 0.022(12) -0.005(5) 0.009(4) 0.0001(14)
O1W 0.0391(17) 0.0341(17) 0.042(19) 0.019(5) -0.006(5) -0.0035(14)
C3 0.025(3) 0.015(2) 0.018(8) 0.004(6) 0.001(6) 0.000(2)
C4 0.029(2) 0.028(2) 0.012(12) 0.006(7) 0.004(5) 0.005(2)
O4 0.052(2) 0.0297(19) 0.029(9) -0.008(5) -0.006(5) 0.0146(19)
C1 0.023(2) 0.023(2) 0.027(19) -0.016(7) -0.004(5) -0.0004(18)
C2 0.0153(19) 0.023(2) 0.03(2) 0.010(8) 0.006(6) 0.004(2)

loop_
_atom_type_symbol
_atom_type_description
_atom_type_scat_dispersion_real
_atom_type_scat_dispersion_imag
_atom_type_scat_source
C C 0.0033 0.0016 'International Tables Vol C Tables 4.2.6.8 and 6.1.1.4'
H H 0.0000 0.0000 'International Tables Vol C Tables 4.2.6.8 and 6.1.1.4'
N N 0.0061 0.0033 'International Tables Vol C Tables 4.2.6.8 and 6.1.1.4'
O O 0.0106 0.0060 'International Tables Vol C Tables 4.2.6.8 and 6.1.1.4'
Ni Ni 0.3393 1.1124 'International Tables Vol C Tables 4.2.6.8 and 6.1.1.4'

loop_
_geom_angle_atom_site_label_1
_geom_angle_atom_site_label_2
_geom_angle_atom_site_label_3
_geom_angle
_geom_angle_site_symmetry_1
_geom_angle_site_symmetry_3
O3 Ni1 O2 87.7(3) . .
O3 Ni1 N1 86.4(4) . .
O2 Ni1 N1 164.91(15) . .
O3 Ni1 O2W 177.1(4) . .
O2 Ni1 O2W 90.2(4) . .
N1 Ni1 O2W 95.2(3) . .
O3 Ni1 O1W 93.3(2) . .
O2 Ni1 O1W 97.32(19) . .
N1 Ni1 O1W 96.9(2) . .
O2W Ni1 O1W 88.92(18) . .
C1 O2 Ni1 129.6(7) . .
Ni1 O2W H2W2 125.4 . .
Ni1 O2W H1W2 110.7 . .
H2W2 O2W H1W2 92.6 . .
C3 O3 Ni1 115.3(5) . .
C2 N1 C4 113.7(5) . .
C2 N1 Ni1 112.5(8) . .
C4 N1 Ni1 109.2(3) . .
C2 N1 H1N 107.0 . .
C4 N1 H1N 107.0 . .
Ni1 N1 H1N 107.0 . .
Ni1 O1W H2W1 138.0 . .
Ni1 O1W H1W1 92.1 . .
H2W1 O1W H1W1 121.4 . .
O4 C3 O3 122.7(7) . .
O4 C3 C4 117.5(15) . .
O3 C3 C4 119.8(12) . .
C3 C4 N1 109.2(9) . .
C3 C4 H4A 109.8 . .
N1 C4 H4A 109.8 . .
C3 C4 H4B 109.8 . .
N1 C4 H4B 109.8 . .
H4A C4 H4B 108.3 . .
O1 C1 O2 124.6(10) 4_465 .
O1 C1 C2 119.9(6) 4_465 4_465
O2 C1 C2 115.4(6) . 4_465
N1 C2 C1 112.1(5) . 4_565
N1 C2 H2B 109.2 . .
C1 C2 H2B 109.2 4_565 .
N1 C2 H2A 109.2 . .
C1 C2 H2A 109.2 4_565 .
H2B C2 H2A 107.9 . .

loop_
_geom_bond_atom_site_label_1
_geom_bond_atom_site_label_2
_geom_bond_distance
_geom_bond_site_symmetry_2
Ni1 O3 1.938(10) .
Ni1 O2 1.958(9) .
Ni1 N1 1.994(8) .
Ni1 O2W 2.002(7) .
Ni1 O1W 2.410(4) .
O2 C1 1.263(8) .
O1 C1 1.260(7) 4_565
O2W H2W2 0.8217 .
O2W H1W2 0.8251 .
O3 C3 1.27(2) .
N1 C2 1.458(7) .
N1 C4 1.538(11) .
N1 H1N 0.9100 .
O1W H2W1 0.8259 .
O1W H1W1 0.8285 .
C3 O4 1.221(19) .
C3 C4 1.532(8) .
C4 H4A 0.9700 .
C4 H4B 0.9700 .
C1 O1 1.260(7) 4_465
C1 C2 1.492(13) 4_465
C2 C1 1.492(13) 4_565
C2 H2B 0.9700 .
C2 H2A 0.9700 .
